data_1512604
loop_
_publ_author_name
'Allolio, Christoph'
'Doering, Katrin'
'Munz, Dominik'
'Poethig, Alexander'
'Doert, Thomas'
'Lang, Heinrich'
'Strassner, Thomas'

_publ_contact_author_address
;Fachrichtung Chemie und Lebensmittelchemie
Professur fuer Physikalische Organische Chemie
TU Dresden
01062 Dresden
Germany
;
_publ_contact_author_email thomas.strassner@chemie.tu-dresden.de
_publ_contact_author_fax '+49 351 463 39679'
_publ_contact_author_name 'Thomas Strassner'
_publ_contact_author_phone '+49 351 463 38571'
_publ_section_title
;
 Methoxyaryl Substituted Palladium bis-NHC Complexes - Synthesis and
 Electronic Effects
;
_journal_name_full
;
Inorganica Chimica Acta
;
_journal_page_first 204
_journal_page_last 210
_journal_paper_doi 10.1016/j.ica.2012.06.009
_journal_volume 392
_journal_year 2012
_chemical_formula_moiety 'C25 H26 N6 O2 Pd, 2 (F6 P)'
_chemical_formula_sum 'C25 H26 F12 N6 O2 P2 Pd'
_chemical_formula_weight 838.86
_space_group_IT_number 14
_symmetry_cell_setting monoclinic
_symmetry_Int_Tables_number 14
_symmetry_space_group_name_Hall '-P 2ybc'
_symmetry_space_group_name_H-M 'P 1 21/c 1'
_atom_sites_solution_hydrogens geom
_atom_sites_solution_primary direct
_atom_sites_solution_secondary difmap
_audit_creation_method SHELXL-97
_cell_angle_alpha 90.000
_cell_angle_beta 106.675(8)
_cell_angle_gamma 90.000
_cell_formula_units_Z 4
_cell_length_a 8.6060(13)
_cell_length_b 18.876(3)
_cell_length_c 20.4680(15)
_cell_measurement_reflns_used 379
_cell_measurement_temperature 198(2)
_cell_measurement_theta_max 22.726
_cell_measurement_theta_min 3.177
_cell_volume 3185.1(7)
_computing_cell_refinement 'Dirax/lsq (Duisenberg & Schreurs, 1989-2000)'
_computing_data_collection 'Collect (Nonius BV, 1997-2000)'
_computing_data_reduction 'EvalCCD (Duisenberg & Schreurs 1990-2000)'
_computing_molecular_graphics 'Ortep III 1.0.3 (M.N.Burnett,C.K.Johnson,2000)'
_computing_publication_material 'XCIF 6.12 (Sheldrick, 1997)'
_computing_structure_refinement 'SHELXL-97 (Sheldrick, 1997)'
_computing_structure_solution 'SIR97 Altomare, 1999)'
_diffrn_ambient_pressure 101.3
_diffrn_ambient_temperature 198(2)
_diffrn_detector_area_resol_mean 9
_diffrn_measured_fraction_theta_full 0.993
_diffrn_measured_fraction_theta_max 0.993
_diffrn_measurement_device_type KappaCCD
_diffrn_measurement_method CCD
_diffrn_radiation_monochromator graphite
_diffrn_radiation_source 'fine-focus sealed tube'
_diffrn_radiation_type MoK\a
_diffrn_radiation_wavelength 0.71073
_diffrn_reflns_av_R_equivalents 0.0383
_diffrn_reflns_av_sigmaI/netI 0.0255
_diffrn_reflns_limit_h_max 10
_diffrn_reflns_limit_h_min -10
_diffrn_reflns_limit_k_max 23
_diffrn_reflns_limit_k_min -23
_diffrn_reflns_limit_l_max 25
_diffrn_reflns_limit_l_min -24
_diffrn_reflns_number 48781
_diffrn_reflns_theta_full 26.40
_diffrn_reflns_theta_max 26.40
_diffrn_reflns_theta_min 4.87
_exptl_absorpt_coefficient_mu 0.789
_exptl_absorpt_correction_T_max 0.9367
_exptl_absorpt_correction_T_min 0.8029
_exptl_absorpt_correction_type multi-scan
_exptl_absorpt_process_details 'SADABS 2.03.(Sheldrick,Bruker AXS Inc.,2002)'
_exptl_crystal_colour colourless
_exptl_crystal_density_diffrn 1.749
_exptl_crystal_density_method 'not measured'
_exptl_crystal_description fragment
_exptl_crystal_F_000 1672
_exptl_crystal_recrystallization_method acetonitrile/diethylether
_exptl_crystal_size_max 0.29
_exptl_crystal_size_mid 0.29
_exptl_crystal_size_min 0.08
_refine_diff_density_max 0.950
_refine_diff_density_min -0.790
_refine_diff_density_rms 0.084
_refine_ls_extinction_method none
_refine_ls_goodness_of_fit_ref 1.050
_refine_ls_hydrogen_treatment constr
_refine_ls_matrix_type full
_refine_ls_number_parameters 437
_refine_ls_number_reflns 6482
_refine_ls_number_restraints 0
_refine_ls_restrained_S_all 1.050
_refine_ls_R_factor_all 0.0537
_refine_ls_R_factor_gt 0.0378
_refine_ls_shift/su_max 0.002
_refine_ls_shift/su_mean 0.000
_refine_ls_structure_factor_coef Fsqd
_refine_ls_weighting_details 'calc w=1/[\s^2^(Fo^2^)+(0.0403P)^2^+7.1519P] where P=(Fo^2^+2Fc^2^)/3'
_refine_ls_weighting_scheme calc
_refine_ls_wR_factor_gt 0.0882
_refine_ls_wR_factor_ref 0.0968
_reflns_number_gt 5241
_reflns_number_total 6482
_reflns_threshold_expression >2sigma(I)
_cod_data_source_file ICA-2012-392-204-210.cif
_cod_data_source_block compund9
_cod_original_sg_symbol_H-M 'P 21/c'
_cod_database_code 1512604

loop_
_symmetry_equiv_pos_as_xyz
'x, y, z'
'-x, y+1/2, -z+1/2'
'-x, -y, -z'
'x, -y-1/2, z-1/2'

loop_
_atom_site_label
_atom_site_type_symbol
_atom_site_fract_x
_atom_site_fract_y
_atom_site_fract_z
_atom_site_U_iso_or_equiv
_atom_site_adp_type
_atom_site_occupancy
_atom_site_symmetry_multiplicity
_atom_site_calc_flag
_atom_site_refinement_flags
Pd1 Pd 0.81996(3) 0.224463(12) 0.891290(11) 0.02058(8) Uani 1 1 d .
P1 P 0.75476(13) 0.30205(5) 0.11628(5) 0.0355(2) Uani 1 1 d .
P2 P 0.37578(15) 0.43548(8) 0.69142(7) 0.0671(4) Uani 1 1 d .
N6 N 0.8562(3) 0.29834(15) 0.82316(13) 0.0262(6) Uani 1 1 d .
C12 C 1.0108(4) 0.25387(17) 0.96611(15) 0.0221(6) Uani 1 1 d .
N5 N 0.6339(4) 0.18505(15) 0.81302(14) 0.0294(6) Uani 1 1 d .
C2 C 0.7868(4) 0.15416(17) 0.95715(16) 0.0250(7) Uani 1 1 d .
N4 N 1.0830(3) 0.31734(14) 0.98238(13) 0.0241(6) Uani 1 1 d .
C15 C 1.0297(4) 0.38433(17) 0.94993(16) 0.0244(7) Uani 1 1 d .
N1 N 0.9073(3) 0.11998(14) 1.00272(13) 0.0266(6) Uani 1 1 d .
N3 N 1.1073(3) 0.20783(14) 1.00974(14) 0.0259(6) Uani 1 1 d .
O2 O 0.6809(3) 0.50424(14) 0.90689(14) 0.0388(6) Uani 1 1 d .
N2 N 0.6492(3) 0.13068(15) 0.96824(14) 0.0294(6) Uani 1 1 d .
F3 F 0.8616(4) 0.28112(14) 0.18951(13) 0.0700(8) Uani 1 1 d .
O1 O 0.1338(3) 0.05690(14) 0.82990(15) 0.0452(7) Uani 1 1 d .
C8 C 0.1862(4) 0.1837(2) 0.84390(19) 0.0359(8) Uani 1 1 d .
H8A H 0.0836 0.1957 0.8135 0.043 Uiso 1 1 calc R
C18 C 0.9354(4) 0.51276(19) 0.88984(19) 0.0343(8) Uani 1 1 d .
H18A H 0.9028 0.5573 0.8688 0.041 Uiso 1 1 calc R
C16 C 0.8748(4) 0.40826(17) 0.94521(16) 0.0248(7) Uani 1 1 d .
H16A H 0.8026 0.3810 0.9625 0.030 Uiso 1 1 calc R
C5 C 0.4880(4) 0.14994(19) 0.92909(17) 0.0293(7) Uani 1 1 d .
C14 C 1.2258(4) 0.3100(2) 1.03508(17) 0.0316(8) Uani 1 1 d .
H14A H 1.2990 0.3468 1.0552 0.038 Uiso 1 1 calc R
C7 C 0.2308(4) 0.11312(19) 0.85700(18) 0.0315(8) Uani 1 1 d .
C10 C 0.4440(5) 0.2204(2) 0.91952(19) 0.0368(8) Uani 1 1 d .
H10A H 0.5151 0.2569 0.9424 0.044 Uiso 1 1 calc R
C6 C 0.3841(4) 0.09613(19) 0.89879(18) 0.0323(8) Uani 1 1 d .
H6A H 0.4169 0.0480 0.9064 0.039 Uiso 1 1 calc R
C20 C 1.1382(4) 0.42242(18) 0.92605(18) 0.0304(7) Uani 1 1 d .
H20A H 1.2439 0.4047 0.9302 0.037 Uiso 1 1 calc R
F4 F 0.7111(4) 0.37529(14) 0.14687(17) 0.0678(8) Uani 1 1 d .
C9 C 0.2938(5) 0.2363(2) 0.8759(2) 0.0432(10) Uani 1 1 d .
H9A H 0.2631 0.2845 0.8674 0.052 Uiso 1 1 calc R
C17 C 0.8282(4) 0.47352(18) 0.91431(17) 0.0280(7) Uani 1 1 d .
C3 C 0.8463(5) 0.07507(18) 1.04334(18) 0.0345(8) Uani 1 1 d .
H3A H 0.9069 0.0457 1.0794 0.041 Uiso 1 1 calc R
C19 C 1.0886(5) 0.48761(19) 0.8957(2) 0.0374(9) Uani 1 1 d .
H19A H 1.1613 0.5151 0.8789 0.045 Uiso 1 1 calc R
C13 C 1.2409(4) 0.2416(2) 1.05212(18) 0.0334(8) Uani 1 1 d .
H13A H 1.3265 0.2203 1.0865 0.040 Uiso 1 1 calc R
C1 C 1.0770(4) 0.13206(18) 1.00742(18) 0.0309(8) Uani 1 1 d .
H1A H 1.1471 0.1093 1.0491 0.037 Uiso 1 1 calc R
H1B H 1.1027 0.1111 0.9674 0.037 Uiso 1 1 calc R
F5 F 0.9033(4) 0.34101(15) 0.10162(17) 0.0715(8) Uani 1 1 d .
C4 C 0.6851(5) 0.0816(2) 1.02133(18) 0.0375(9) Uani 1 1 d .
H4A H 0.6088 0.0573 1.0387 0.045 Uiso 1 1 calc R
C23 C 0.5358(4) 0.1622(2) 0.76908(17) 0.0328(8) Uani 1 1 d .
F2 F 0.6042(4) 0.26558(18) 0.13198(19) 0.0872(11) Uani 1 1 d .
C21 C 0.5580(5) 0.4619(3) 0.9214(3) 0.0532(12) Uani 1 1 d .
H21A H 0.4573 0.4893 0.9123 0.080 Uiso 1 1 calc R
H21B H 0.5926 0.4478 0.9695 0.080 Uiso 1 1 calc R
H21C H 0.5395 0.4196 0.8925 0.080 Uiso 1 1 calc R
F10 F 0.4215(4) 0.4135(2) 0.62466(19) 0.0955(12) Uani 1 1 d .
F6 F 0.6430(5) 0.3260(2) 0.04371(16) 0.1149(16) Uani 1 1 d .
F1 F 0.7980(5) 0.23080(15) 0.08698(18) 0.0936(12) Uani 1 1 d .
C11 C -0.0190(5) 0.0722(2) 0.7817(2) 0.0472(10) Uani 1 1 d .
H11A H -0.0742 0.0278 0.7641 0.071 Uiso 1 1 calc R
H11B H -0.0014 0.0998 0.7438 0.071 Uiso 1 1 calc R
H11C H -0.0861 0.0996 0.8040 0.071 Uiso 1 1 calc R
C22 C 0.4068(5) 0.1323(3) 0.7138(2) 0.0513(11) Uani 1 1 d .
H22A H 0.3567 0.0925 0.7310 0.077 Uiso 1 1 calc R
H22B H 0.4519 0.1154 0.6777 0.077 Uiso 1 1 calc R
H22C H 0.3248 0.1687 0.6953 0.077 Uiso 1 1 calc R
F7 F 0.2133(5) 0.4006(4) 0.6654(2) 0.191(3) Uani 1 1 d .
F9 F 0.3252(5) 0.4574(3) 0.75622(19) 0.161(3) Uani 1 1 d .
F11 F 0.2880(10) 0.5011(4) 0.6495(4) 0.213(4) Uani 1 1 d .
F8 F 0.4788(8) 0.3786(4) 0.7325(3) 0.199(3) Uani 1 1 d .
C25 C 0.8614(4) 0.33508(18) 0.78077(17) 0.0290(7) Uani 1 1 d .
C24 C 0.8697(6) 0.3825(2) 0.7256(2) 0.0483(11) Uani 1 1 d .
H24A H 0.9814 0.3842 0.7228 0.073 Uiso 1 1 calc R
H24B H 0.8355 0.4301 0.7346 0.073 Uiso 1 1 calc R
H24C H 0.7979 0.3649 0.6824 0.073 Uiso 1 1 calc R
F12 F 0.5302(8) 0.4824(4) 0.7093(3) 0.196(3) Uani 1 1 d .

loop_
_atom_site_aniso_label
_atom_site_aniso_U_11
_atom_site_aniso_U_22
_atom_site_aniso_U_33
_atom_site_aniso_U_23
_atom_site_aniso_U_13
_atom_site_aniso_U_12
Pd1 0.02288(13) 0.02105(13) 0.01652(12) 0.00219(9) 0.00357(9) -0.00179(10)
P1 0.0455(6) 0.0349(5) 0.0260(5) -0.0003(4) 0.0101(4) -0.0147(4)
P2 0.0404(7) 0.0829(10) 0.0676(8) -0.0394(7) -0.0010(6) 0.0102(6)
N6 0.0311(15) 0.0260(14) 0.0213(14) 0.0019(11) 0.0070(11) -0.0016(12)
C12 0.0204(15) 0.0249(15) 0.0215(15) 0.0019(12) 0.0066(12) 0.0004(13)
N5 0.0324(16) 0.0332(16) 0.0209(14) 0.0016(12) 0.0047(12) -0.0038(13)
C2 0.0321(18) 0.0216(16) 0.0204(15) -0.0006(12) 0.0062(13) -0.0046(13)
N4 0.0207(13) 0.0268(14) 0.0229(13) 0.0024(11) 0.0033(11) -0.0029(11)
C15 0.0264(17) 0.0226(16) 0.0219(15) -0.0030(12) 0.0033(13) -0.0042(13)
N1 0.0342(16) 0.0219(14) 0.0221(14) 0.0037(11) 0.0053(12) -0.0030(12)
N3 0.0213(14) 0.0272(15) 0.0275(14) 0.0056(11) 0.0044(11) 0.0005(11)
O2 0.0279(13) 0.0383(14) 0.0491(16) 0.0100(12) 0.0093(11) 0.0069(11)
N2 0.0324(16) 0.0320(15) 0.0217(14) 0.0047(11) 0.0046(12) -0.0083(13)
F3 0.099(2) 0.0539(16) 0.0405(14) 0.0108(12) -0.0073(14) -0.0108(15)
O1 0.0321(14) 0.0379(15) 0.0537(17) 0.0073(13) -0.0065(12) -0.0094(12)
C8 0.0292(19) 0.040(2) 0.039(2) -0.0058(16) 0.0108(16) 0.0032(16)
C18 0.0321(19) 0.0254(18) 0.042(2) 0.0072(15) 0.0051(16) -0.0020(15)
C16 0.0242(17) 0.0278(17) 0.0220(16) 0.0001(13) 0.0058(13) -0.0048(13)
C5 0.0297(18) 0.0352(19) 0.0242(16) 0.0022(14) 0.0096(14) -0.0057(15)
C14 0.0234(17) 0.037(2) 0.0283(18) 0.0008(15) -0.0021(14) -0.0069(15)
C7 0.0288(18) 0.0350(19) 0.0311(18) 0.0025(15) 0.0092(14) -0.0063(15)
C10 0.040(2) 0.0323(19) 0.040(2) -0.0110(16) 0.0147(17) -0.0046(17)
C6 0.0334(19) 0.0302(18) 0.0319(18) 0.0101(14) 0.0072(15) -0.0048(15)
C20 0.0248(17) 0.0280(18) 0.0385(19) 0.0016(14) 0.0090(15) -0.0023(14)
F4 0.0744(19) 0.0454(15) 0.094(2) -0.0005(14) 0.0413(17) 0.0042(14)
C9 0.044(2) 0.035(2) 0.051(2) -0.0092(17) 0.0137(19) 0.0082(17)
C17 0.0255(17) 0.0291(18) 0.0269(16) -0.0021(13) 0.0036(13) -0.0016(14)
C3 0.050(2) 0.0255(18) 0.0255(17) 0.0083(14) 0.0075(16) -0.0070(16)
C19 0.032(2) 0.0308(19) 0.051(2) 0.0064(16) 0.0144(17) -0.0095(15)
C13 0.0235(17) 0.041(2) 0.0290(18) 0.0080(15) -0.0036(14) -0.0015(15)
C1 0.0319(19) 0.0261(17) 0.0335(19) 0.0069(14) 0.0074(15) 0.0057(14)
F5 0.075(2) 0.0564(17) 0.101(2) 0.0031(16) 0.0544(18) -0.0189(15)
C4 0.046(2) 0.035(2) 0.0296(19) 0.0099(15) 0.0081(16) -0.0134(17)
C23 0.036(2) 0.040(2) 0.0226(17) 0.0011(15) 0.0077(15) -0.0049(16)
F2 0.0648(19) 0.086(2) 0.112(3) 0.0143(19) 0.0274(19) -0.0412(17)
C21 0.028(2) 0.062(3) 0.074(3) 0.020(2) 0.020(2) 0.010(2)
F10 0.068(2) 0.130(3) 0.102(3) -0.050(2) 0.0456(19) -0.019(2)
F6 0.147(4) 0.107(3) 0.0509(18) 0.0245(18) -0.036(2) -0.055(3)
F1 0.169(4) 0.0455(17) 0.090(2) -0.0273(15) 0.074(3) -0.0201(19)
C11 0.026(2) 0.049(2) 0.057(3) -0.006(2) -0.0014(18) 0.0008(18)
C22 0.043(2) 0.076(3) 0.031(2) -0.011(2) 0.0035(18) -0.018(2)
F7 0.089(3) 0.416(10) 0.081(3) -0.098(4) 0.047(2) -0.133(5)
F9 0.115(3) 0.273(6) 0.070(2) -0.078(3) -0.013(2) 0.093(4)
F11 0.256(8) 0.204(6) 0.216(7) 0.072(5) 0.125(6) 0.160(6)
F8 0.216(6) 0.232(7) 0.193(6) 0.115(5) 0.129(5) 0.168(6)
C25 0.0344(19) 0.0273(17) 0.0252(17) -0.0004(14) 0.0083(14) -0.0010(14)
C24 0.075(3) 0.035(2) 0.039(2) 0.0128(17) 0.024(2) -0.004(2)
F12 0.204(6) 0.187(6) 0.166(5) -0.077(5) 0.001(5) -0.106(5)

loop_
_atom_type_symbol
_atom_type_description
_atom_type_scat_dispersion_real
_atom_type_scat_dispersion_imag
_atom_type_scat_source
C C 0.0033 0.0016 'International Tables Vol C Tables 4.2.6.8 and 6.1.1.4'
H H 0.0000 0.0000 'International Tables Vol C Tables 4.2.6.8 and 6.1.1.4'
F F 0.0171 0.0103 'International Tables Vol C Tables 4.2.6.8 and 6.1.1.4'
N N 0.0061 0.0033 'International Tables Vol C Tables 4.2.6.8 and 6.1.1.4'
O O 0.0106 0.0060 'International Tables Vol C Tables 4.2.6.8 and 6.1.1.4'
P P 0.1023 0.0942 'International Tables Vol C Tables 4.2.6.8 and 6.1.1.4'
Pd Pd -0.9988 1.0072 'International Tables Vol C Tables 4.2.6.8 and 6.1.1.4'

loop_
_geom_angle_atom_site_label_1
_geom_angle_atom_site_label_2
_geom_angle_atom_site_label_3
_geom_angle
C2 Pd1 C12 84.85(13)
C2 Pd1 N5 93.23(12)
C12 Pd1 N5 174.43(12)
C2 Pd1 N6 179.49(13)
C12 Pd1 N6 94.65(12)
N5 Pd1 N6 87.28(11)
F1 P1 F3 90.6(2)
F1 P1 F5 91.91(18)
F3 P1 F5 90.83(18)
F1 P1 F2 90.1(2)
F3 P1 F2 89.20(19)
F5 P1 F2 178.0(2)
F1 P1 F6 91.9(2)
F3 P1 F6 177.4(2)
F5 P1 F6 89.8(2)
F2 P1 F6 90.1(2)
F1 P1 F4 179.6(2)
F3 P1 F4 89.02(17)
F5 P1 F4 88.03(16)
F2 P1 F4 89.93(18)
F6 P1 F4 88.5(2)
F8 P2 F7 103.2(5)
F8 P2 F12 87.0(4)
F7 P2 F12 169.7(4)
F8 P2 F9 88.8(3)
F7 P2 F9 87.7(3)
F12 P2 F9 94.4(3)
F8 P2 F11 172.6(5)
F7 P2 F11 84.2(5)
F12 P2 F11 85.6(5)
F9 P2 F11 92.7(3)
F8 P2 F10 92.5(3)
F7 P2 F10 90.9(2)
F12 P2 F10 86.8(3)
F9 P2 F10 178.3(2)
F11 P2 F10 86.3(3)
C25 N6 Pd1 172.1(3)
N4 C12 N3 104.9(3)
N4 C12 Pd1 131.6(2)
N3 C12 Pd1 123.3(2)
C23 N5 Pd1 177.4(3)
N2 C2 N1 105.4(3)
N2 C2 Pd1 130.2(2)
N1 C2 Pd1 124.3(2)
C12 N4 C14 110.2(3)
C12 N4 C15 127.1(3)
C14 N4 C15 122.6(3)
C20 C15 C16 122.9(3)
C20 C15 N4 117.7(3)
C16 C15 N4 119.4(3)
C2 N1 C3 111.0(3)
C2 N1 C1 122.1(3)
C3 N1 C1 126.9(3)
C12 N3 C13 111.3(3)
C12 N3 C1 122.9(3)
C13 N3 C1 125.7(3)
C17 O2 C21 117.5(3)
C2 N2 C4 110.0(3)
C2 N2 C5 125.4(3)
C4 N2 C5 124.5(3)
C7 O1 C11 117.2(3)
C9 C8 C7 119.0(4)
C9 C8 H8A 120.5
C7 C8 H8A 120.5
C19 C18 C17 120.4(3)
C19 C18 H18A 119.8
C17 C18 H18A 119.8
C15 C16 C17 117.8(3)
C15 C16 H16A 121.1
C17 C16 H16A 121.1
C6 C5 C10 122.0(3)
C6 C5 N2 117.6(3)
C10 C5 N2 120.3(3)
C13 C14 N4 107.4(3)
C13 C14 H14A 126.3
N4 C14 H14A 126.3
O1 C7 C6 115.6(3)
O1 C7 C8 124.3(3)
C6 C7 C8 120.0(3)
C9 C10 C5 118.0(3)
C9 C10 H10A 121.0
C5 C10 H10A 121.0
C5 C6 C7 119.1(3)
C5 C6 H6A 120.4
C7 C6 H6A 120.4
C15 C20 C19 118.0(3)
C15 C20 H20A 121.0
C19 C20 H20A 121.0
C10 C9 C8 121.7(4)
C10 C9 H9A 119.1
C8 C9 H9A 119.1
O2 C17 C18 115.3(3)
O2 C17 C16 124.4(3)
C18 C17 C16 120.3(3)
C4 C3 N1 106.0(3)
C4 C3 H3A 127.0
N1 C3 H3A 127.0
C18 C19 C20 120.6(3)
C18 C19 H19A 119.7
C20 C19 H19A 119.7
C14 C13 N3 106.3(3)
C14 C13 H13A 126.8
N3 C13 H13A 126.8
N3 C1 N1 108.9(3)
N3 C1 H1A 109.9
N1 C1 H1A 109.9
N3 C1 H1B 109.9
N1 C1 H1B 109.9
H1A C1 H1B 108.3
C3 C4 N2 107.5(3)
C3 C4 H4A 126.2
N2 C4 H4A 126.2
N5 C23 C22 178.4(4)
O2 C21 H21A 109.5
O2 C21 H21B 109.5
H21A C21 H21B 109.5
O2 C21 H21C 109.5
H21A C21 H21C 109.5
H21B C21 H21C 109.5
O1 C11 H11A 109.5
O1 C11 H11B 109.5
H11A C11 H11B 109.5
O1 C11 H11C 109.5
H11A C11 H11C 109.5
H11B C11 H11C 109.5
C23 C22 H22A 109.5
C23 C22 H22B 109.5
H22A C22 H22B 109.5
C23 C22 H22C 109.5
H22A C22 H22C 109.5
H22B C22 H22C 109.5
N6 C25 C24 179.4(4)
C25 C24 H24A 109.5
C25 C24 H24B 109.5
H24A C24 H24B 109.5
C25 C24 H24C 109.5
H24A C24 H24C 109.5
H24B C24 H24C 109.5

loop_
_geom_bond_atom_site_label_1
_geom_bond_atom_site_label_2
_geom_bond_distance
Pd1 C2 1.970(3)
Pd1 C12 1.976(3)
Pd1 N5 2.052(3)
Pd1 N6 2.058(3)
P1 F1 1.560(3)
P1 F3 1.567(3)
P1 F5 1.576(3)
P1 F2 1.580(3)
P1 F6 1.586(3)
P1 F4 1.606(3)
P2 F8 1.489(5)
P2 F7 1.499(4)
P2 F12 1.551(6)
P2 F9 1.566(4)
P2 F11 1.571(6)
P2 F10 1.582(3)
N6 C25 1.122(4)
C12 N4 1.347(4)
C12 N3 1.348(4)
N5 C23 1.128(4)
C2 N2 1.343(4)
C2 N1 1.344(4)
N4 C14 1.390(4)
N4 C15 1.441(4)
C15 C20 1.375(5)
C15 C16 1.385(5)
N1 C3 1.392(4)
N1 C1 1.454(4)
N3 C13 1.381(4)
N3 C1 1.452(4)
O2 C17 1.363(4)
O2 C21 1.423(5)
N2 C4 1.393(4)
N2 C5 1.436(4)
O1 C7 1.365(4)
O1 C11 1.429(4)
C8 C9 1.387(6)
C8 C7 1.390(5)
C8 H8A 0.9500
C18 C19 1.374(5)
C18 C17 1.384(5)
C18 H18A 0.9500
C16 C17 1.390(5)
C16 H16A 0.9500
C5 C6 1.378(5)
C5 C10 1.382(5)
C14 C13 1.334(5)
C14 H14A 0.9500
C7 C6 1.388(5)
C10 C9 1.377(6)
C10 H10A 0.9500
C6 H6A 0.9500
C20 C19 1.389(5)
C20 H20A 0.9500
C9 H9A 0.9500
C3 C4 1.336(5)
C3 H3A 0.9500
C19 H19A 0.9500
C13 H13A 0.9500
C1 H1A 0.9900
C1 H1B 0.9900
C4 H4A 0.9500
C23 C22 1.453(5)
C21 H21A 0.9800
C21 H21B 0.9800
C21 H21C 0.9800
C11 H11A 0.9800
C11 H11B 0.9800
C11 H11C 0.9800
C22 H22A 0.9800
C22 H22B 0.9800
C22 H22C 0.9800
C25 C24 1.459(5)
C24 H24A 0.9800
C24 H24B 0.9800
C24 H24C 0.9800

loop_
_geom_torsion_atom_site_label_1
_geom_torsion_atom_site_label_2
_geom_torsion_atom_site_label_3
_geom_torsion_atom_site_label_4
_geom_torsion
C2 Pd1 C12 N4 -148.7(3)
N6 Pd1 C12 N4 31.2(3)
C2 Pd1 C12 N3 38.0(3)
N6 Pd1 C12 N3 -142.0(3)
C12 Pd1 C2 N2 141.6(3)
N5 Pd1 C2 N2 -43.6(3)
C12 Pd1 C2 N1 -37.1(3)
N5 Pd1 C2 N1 137.7(3)
N3 C12 N4 C14 1.2(4)
Pd1 C12 N4 C14 -172.9(3)
N3 C12 N4 C15 178.8(3)
Pd1 C12 N4 C15 4.6(5)
C12 N4 C15 C20 -125.5(3)
C14 N4 C15 C20 51.8(4)
C12 N4 C15 C16 55.8(4)
C14 N4 C15 C16 -127.0(3)
N2 C2 N1 C3 -0.5(4)
Pd1 C2 N1 C3 178.5(2)
N2 C2 N1 C1 -179.2(3)
Pd1 C2 N1 C1 -0.2(4)
N4 C12 N3 C13 -1.3(4)
Pd1 C12 N3 C13 173.5(2)
N4 C12 N3 C1 -177.0(3)
Pd1 C12 N3 C1 -2.2(4)
N1 C2 N2 C4 0.2(4)
Pd1 C2 N2 C4 -178.7(3)
N1 C2 N2 C5 -176.7(3)
Pd1 C2 N2 C5 4.4(5)
C20 C15 C16 C17 0.5(5)
N4 C15 C16 C17 179.2(3)
C2 N2 C5 C6 122.6(4)
C4 N2 C5 C6 -53.8(5)
C2 N2 C5 C10 -53.9(5)
C4 N2 C5 C10 129.7(4)
C12 N4 C14 C13 -0.8(4)
C15 N4 C14 C13 -178.4(3)
C11 O1 C7 C6 -174.3(3)
C11 O1 C7 C8 4.2(5)
C9 C8 C7 O1 178.4(4)
C9 C8 C7 C6 -3.2(5)
C6 C5 C10 C9 -2.9(6)
N2 C5 C10 C9 173.4(3)
C10 C5 C6 C7 0.4(5)
N2 C5 C6 C7 -175.9(3)
O1 C7 C6 C5 -178.8(3)
C8 C7 C6 C5 2.7(5)
C16 C15 C20 C19 -0.2(5)
N4 C15 C20 C19 -178.9(3)
C5 C10 C9 C8 2.3(6)
C7 C8 C9 C10 0.7(6)
C21 O2 C17 C18 170.6(4)
C21 O2 C17 C16 -10.8(5)
C19 C18 C17 O2 178.8(3)
C19 C18 C17 C16 0.1(5)
C15 C16 C17 O2 -179.0(3)
C15 C16 C17 C18 -0.5(5)
C2 N1 C3 C4 0.7(4)
C1 N1 C3 C4 179.2(3)
C17 C18 C19 C20 0.2(6)
C15 C20 C19 C18 -0.2(6)
N4 C14 C13 N3 0.0(4)
C12 N3 C13 C14 0.9(4)
C1 N3 C13 C14 176.4(3)
C12 N3 C1 N1 -47.7(4)
C13 N3 C1 N1 137.3(3)
C2 N1 C1 N3 48.9(4)
C3 N1 C1 N3 -129.5(3)
N1 C3 C4 N2 -0.6(4)
C2 N2 C4 C3 0.3(4)
C5 N2 C4 C3 177.1(3)
